data_4115147
loop_
_publ_author_name
'Cristina Bolzati'
'Alessandra Boschi'
'Licia Uccelli'
'Francesco Tisato'
'Fiorenzo Refosco'
'Aldo Cagnolini'
'Adriano Duatti'
'Sushumna Prakash'
'Giuliano Bandoli'
'Andrea Vittadini'

_publ_section_title
;
 Chemistry of the Strong Electrophilic Metal Fragment [99Tc(N)(PXP)]2+
 (PXP = Diphosphine Ligand). A Novel Tool for the Selective Labeling of
 Small Molecules
;
_journal_name_full 'Journal of the American Chemical Society'
_journal_page_first 11468
_journal_page_last 11479
_journal_paper_doi 10.1021/ja0200239
_journal_volume 124
_journal_year 2002
_chemical_formula_sum 'C31 H35 Cl2 N2 O P2 Re'
_chemical_formula_weight 770.65
_chemical_name_systematic
; 
 ? 
;
_space_group_IT_number 9
_symmetry_cell_setting monoclinic
_symmetry_space_group_name_Hall 'C -2yc'
_symmetry_space_group_name_H-M 'C 1 c 1'
_atom_sites_solution_hydrogens geom
_atom_sites_solution_primary heavy
_atom_sites_solution_secondary difmap
_audit_creation_method SHELXL-97
_cell_angle_alpha 90.00
_cell_angle_beta 116.63(3)
_cell_angle_gamma 90.00
_cell_formula_units_Z 4
_cell_length_a 13.365(3)
_cell_length_b 18.259(4)
_cell_length_c 14.294(3)
_cell_measurement_reflns_used 34
_cell_measurement_temperature 293(2)
_cell_measurement_theta_max 12.4
_cell_measurement_theta_min 7.9
_cell_volume 3118.2(14)
_computing_cell_refinement 'P3/P4-PC vers.4.27 (Nicolet, 1991)'
_computing_data_collection 'P3/P4-PC vers.4.27 (Nicolet, 1991)'
_computing_data_reduction 'P3/P4-PC vers.4.27 (Nicolet, 1991)'
_computing_molecular_graphics 'SHELXTL NT vers.5.10 (Sheldrick, 1999)'
_computing_publication_material 'SHELXTL NT vers.5.10 (Sheldrick, 1999)'
_computing_structure_refinement 'SHELXL-97 (Sheldrick, 1997)'
_computing_structure_solution 'SHELXTL NT vers.5.10 (Sheldrick, 1999)'
_diffrn_ambient_temperature 293(2)
_diffrn_measured_fraction_theta_full 0.997
_diffrn_measured_fraction_theta_max 0.997
_diffrn_measurement_device_type 'Nicolet Siemens R3m/V diffractometer'
_diffrn_measurement_method theta-2theta
_diffrn_radiation_monochromator graphite
_diffrn_radiation_source 'fine-focus sealed tube'
_diffrn_radiation_type MoK\a
_diffrn_radiation_wavelength 0.71073
_diffrn_reflns_av_R_equivalents 0.0300
_diffrn_reflns_av_sigmaI/netI 0.0240
_diffrn_reflns_limit_h_max 15
_diffrn_reflns_limit_h_min 0
_diffrn_reflns_limit_k_max 21
_diffrn_reflns_limit_k_min 0
_diffrn_reflns_limit_l_max 15
_diffrn_reflns_limit_l_min -17
_diffrn_reflns_number 2880
_diffrn_reflns_theta_full 25.06
_diffrn_reflns_theta_max 25.06
_diffrn_reflns_theta_min 2.04
_diffrn_standards_decay_% 0
_diffrn_standards_interval_count 150
_diffrn_standards_number 3
_exptl_absorpt_coefficient_mu 4.198
_exptl_absorpt_correction_T_max 0.743
_exptl_absorpt_correction_T_min 0.609
_exptl_absorpt_correction_type psi-scan
_exptl_crystal_colour yellow
_exptl_crystal_density_diffrn 1.642
_exptl_crystal_description parallelepipeds
_exptl_crystal_F_000 1528
_exptl_crystal_size_max 0.25
_exptl_crystal_size_mid 0.20
_exptl_crystal_size_min 0.15
_refine_diff_density_max 0.816
_refine_diff_density_min -0.929
_refine_diff_density_rms 0.096
_refine_ls_abs_structure_details 'Flack H D (1983), Acta Cryst. A39, 876-881'
_refine_ls_abs_structure_Flack -0.012(9)
_refine_ls_extinction_coef 0.00088(13)
_refine_ls_extinction_expression Fc^*^=kFc[1+0.001xFc^2^\l^3^/sin(2\q)]^-1/4^
_refine_ls_extinction_method SHELXL
_refine_ls_goodness_of_fit_ref 1.024
_refine_ls_hydrogen_treatment 'riding model '
_refine_ls_matrix_type full
_refine_ls_number_parameters 350
_refine_ls_number_reflns 2880
_refine_ls_number_restraints 0
_refine_ls_restrained_S_all 1.024
_refine_ls_R_factor_all 0.0310
_refine_ls_R_factor_gt 0.0273
_refine_ls_shift/su_max 0.000
_refine_ls_shift/su_mean 0.000
_refine_ls_structure_factor_coef Fsqd
_refine_ls_weighting_details 'calc w=1/[\s^2^(Fo^2^)+(0.0426P)^2^+0.0000P] where P=(Fo^2^+2Fc^2^)/3'
_refine_ls_weighting_scheme calc
_refine_ls_wR_factor_gt 0.0627
_refine_ls_wR_factor_ref 0.0646
_reflns_number_gt 2706
_reflns_number_total 2880
_reflns_threshold_expression >2sigma(I)
_cod_data_source_file ja0200239_2.cif
_cod_data_source_block 4
_cod_original_cell_volume 3118.2(11)
_cod_database_code 4115147

loop_
_symmetry_equiv_pos_as_xyz
'x, y, z'
'x, -y, z+1/2'
'x+1/2, y+1/2, z'
'x+1/2, -y+1/2, z+1/2'

loop_
_atom_site_label
_atom_site_type_symbol
_atom_site_fract_x
_atom_site_fract_y
_atom_site_fract_z
_atom_site_U_iso_or_equiv
_atom_site_adp_type
_atom_site_occupancy
_atom_site_symmetry_multiplicity
_atom_site_calc_flag
_atom_site_refinement_flags
Re Re 0.6317 0.8074 0.5242 0.02842(12) Uani 1 1 d .
Cl1 Cl 0.4626(2) 0.78587(16) 0.5426(2) 0.0388(6) Uani 1 1 d .
Cl2 Cl 0.6039(2) 0.68134(12) 0.45951(18) 0.0412(5) Uani 1 1 d .
P1 P 0.8194(2) 0.78790(17) 0.5504(2) 0.0330(6) Uani 1 1 d .
P2 P 0.66440(19) 0.91151(13) 0.63603(17) 0.0323(5) Uani 1 1 d .
O O 0.6272(7) 0.6803(4) 0.8571(6) 0.061(2) Uani 1 1 d .
N1 N 0.5968(7) 0.8611(4) 0.4200(6) 0.0404(18) Uani 1 1 d .
N2 N 0.7301(6) 0.7500(4) 0.7134(5) 0.0298(15) Uani 1 1 d .
C1 C 0.8772(8) 0.7211(5) 0.6557(8) 0.043(2) Uani 1 1 d .
H1A H 0.8473 0.6731 0.6280 0.051 Uiso 1 1 calc R
H1B H 0.9577 0.7191 0.6812 0.051 Uiso 1 1 calc R
C2 C 0.8519(8) 0.7376(6) 0.7461(7) 0.045(2) Uani 1 1 d .
H2A H 0.8777 0.6972 0.7953 0.055 Uiso 1 1 calc R
H2B H 0.8933 0.7810 0.7821 0.055 Uiso 1 1 calc R
C3 C 0.7148(9) 0.8034(5) 0.7852(7) 0.040(2) Uani 1 1 d .
H3A H 0.7608 0.7886 0.8571 0.048 Uiso 1 1 calc R
H3B H 0.6373 0.8026 0.7729 0.048 Uiso 1 1 calc R
C4 C 0.7459(9) 0.8803(5) 0.7698(7) 0.048(2) Uani 1 1 d .
H4A H 0.8248 0.8819 0.7872 0.058 Uiso 1 1 calc R
H4B H 0.7336 0.9132 0.8170 0.058 Uiso 1 1 calc R
C5 C 0.6757(8) 0.6787(5) 0.7153(7) 0.039(2) Uani 1 1 d .
H5A H 0.6989 0.6426 0.6791 0.047 Uiso 1 1 calc R
H5B H 0.5954 0.6848 0.6751 0.047 Uiso 1 1 calc R
C6 C 0.6985(9) 0.6476(5) 0.8210(8) 0.044(2) Uani 1 1 d .
H6A H 0.6864 0.5950 0.8153 0.053 Uiso 1 1 calc R
H6B H 0.7759 0.6566 0.8705 0.053 Uiso 1 1 calc R
C7 C 0.6458(12) 0.6589(9) 0.9576(9) 0.080(4) Uani 1 1 d .
H7A H 0.5935 0.6835 0.9759 0.121 Uiso 1 1 calc R
H7B H 0.7207 0.6717 1.0070 0.121 Uiso 1 1 calc R
H7C H 0.6359 0.6069 0.9590 0.121 Uiso 1 1 calc R
C1A C 0.8334(8) 0.7465(5) 0.4401(7) 0.042(2) Uani 1 1 d .
C2A C 0.9164(11) 0.6966(7) 0.4555(10) 0.066(3) Uani 1 1 d .
H2AA H 0.9648 0.6814 0.5230 0.079 Uiso 1 1 calc R
C3A C 0.9283(14) 0.6683(10) 0.3693(12) 0.090(5) Uani 1 1 d .
H3AA H 0.9849 0.6348 0.3801 0.108 Uiso 1 1 calc R
C4A C 0.8569(14) 0.6898(8) 0.2694(12) 0.081(4) Uani 1 1 d .
H4AA H 0.8645 0.6709 0.2126 0.097 Uiso 1 1 calc R
C5A C 0.7755(12) 0.7387(8) 0.2545(10) 0.073(4) Uani 1 1 d .
H5AA H 0.7277 0.7536 0.1868 0.088 Uiso 1 1 calc R
C6A C 0.7613(10) 0.7675(6) 0.3387(8) 0.055(3) Uani 1 1 d .
H6AA H 0.7038 0.8005 0.3266 0.066 Uiso 1 1 calc R
C1B C 0.9176(7) 0.8643(5) 0.5825(7) 0.039(2) Uani 1 1 d .
C2B C 1.0131(10) 0.8676(7) 0.6751(10) 0.060(3) Uani 1 1 d .
H2BA H 1.0293 0.8308 0.7248 0.072 Uiso 1 1 calc R
C3B C 1.0874(11) 0.9279(8) 0.6947(12) 0.083(4) Uani 1 1 d .
H3BA H 1.1530 0.9308 0.7571 0.100 Uiso 1 1 calc R
C4B C 1.0604(12) 0.9820(8) 0.6196(14) 0.084(5) Uani 1 1 d .
H4BA H 1.1087 1.0214 0.6315 0.101 Uiso 1 1 calc R
C5B C 0.9652(13) 0.9787(7) 0.5297(12) 0.069(4) Uani 1 1 d .
H5BA H 0.9484 1.0156 0.4801 0.083 Uiso 1 1 calc R
C6B C 0.8926(9) 0.9206(6) 0.5107(8) 0.055(3) Uani 1 1 d .
H6BA H 0.8262 0.9193 0.4489 0.066 Uiso 1 1 calc R
C1C C 0.5366(9) 0.9557(5) 0.6278(8) 0.042(2) Uani 1 1 d .
C2C C 0.4484(9) 0.9658(6) 0.5302(10) 0.057(3) Uani 1 1 d .
H2CA H 0.4530 0.9490 0.4708 0.068 Uiso 1 1 calc R
C3C C 0.3517(11) 1.0017(7) 0.5209(14) 0.076(5) Uani 1 1 d .
H3CA H 0.2929 1.0090 0.4547 0.091 Uiso 1 1 calc R
C4C C 0.3420(12) 1.0254(7) 0.6039(16) 0.089(5) Uani 1 1 d .
H4CA H 0.2759 1.0475 0.5958 0.107 Uiso 1 1 calc R
C5C C 0.4303(16) 1.0171(9) 0.7027(16) 0.098(5) Uani 1 1 d .
H5CA H 0.4241 1.0352 0.7607 0.117 Uiso 1 1 calc R
C6C C 0.5283(13) 0.9822(8) 0.7161(11) 0.076(4) Uani 1 1 d .
H6CA H 0.5874 0.9764 0.7826 0.091 Uiso 1 1 calc R
C1D C 0.7370(8) 0.9935(5) 0.6249(8) 0.042(2) Uani 1 1 d .
C2D C 0.8347(9) 1.0195(7) 0.7073(10) 0.062(3) Uani 1 1 d .
H2DA H 0.8696 0.9927 0.7689 0.074 Uiso 1 1 calc R
C3D C 0.8803(12) 1.0867(8) 0.6968(13) 0.081(4) Uani 1 1 d .
H3DA H 0.9446 1.1046 0.7523 0.098 Uiso 1 1 calc R
C4D C 0.8314(14) 1.1255(6) 0.6068(14) 0.081(5) Uani 1 1 d .
H4DA H 0.8622 1.1697 0.6005 0.097 Uiso 1 1 calc R
C5D C 0.7370(14) 1.0996(7) 0.5256(13) 0.081(4) Uani 1 1 d .
H5DA H 0.7043 1.1267 0.4640 0.097 Uiso 1 1 calc R
C6D C 0.6875(11) 1.0335(6) 0.5317(11) 0.064(3) Uani 1 1 d .
H6DA H 0.6232 1.0165 0.4752 0.077 Uiso 1 1 calc R

loop_
_atom_site_aniso_label
_atom_site_aniso_U_11
_atom_site_aniso_U_22
_atom_site_aniso_U_33
_atom_site_aniso_U_23
_atom_site_aniso_U_13
_atom_site_aniso_U_12
Re 0.02629(16) 0.02849(16) 0.02514(16) 0.0002(2) 0.00678(11) -0.0030(2)
Cl1 0.0293(12) 0.0401(13) 0.0432(14) 0.0045(13) 0.0129(12) -0.0018(10)
Cl2 0.0454(12) 0.0322(12) 0.0395(13) -0.0071(9) 0.0133(10) -0.0029(9)
P1 0.0305(13) 0.0370(14) 0.0298(14) 0.0007(12) 0.0119(12) 0.0001(10)
P2 0.0402(12) 0.0255(11) 0.0291(11) -0.0008(9) 0.0137(10) -0.0070(10)
O 0.069(5) 0.064(5) 0.057(5) 0.020(4) 0.034(4) -0.002(4)
N1 0.045(5) 0.033(5) 0.030(4) 0.007(3) 0.005(3) 0.005(4)
N2 0.032(4) 0.027(3) 0.028(3) 0.005(3) 0.010(3) -0.003(3)
C1 0.029(5) 0.043(5) 0.053(6) 0.003(4) 0.016(4) 0.010(4)
C2 0.035(6) 0.061(7) 0.033(5) 0.006(5) 0.008(4) 0.002(5)
C3 0.049(5) 0.037(5) 0.025(4) -0.002(4) 0.009(4) -0.010(4)
C4 0.066(7) 0.036(5) 0.032(5) 0.001(4) 0.012(5) -0.003(5)
C5 0.042(5) 0.035(5) 0.032(5) 0.003(4) 0.009(4) -0.009(4)
C6 0.054(7) 0.032(5) 0.046(6) 0.001(4) 0.022(5) -0.013(5)
C7 0.088(10) 0.108(11) 0.050(7) 0.019(7) 0.035(7) -0.008(9)
C1A 0.051(6) 0.038(5) 0.043(5) -0.007(4) 0.027(5) -0.007(4)
C2A 0.072(8) 0.075(8) 0.054(7) 0.002(6) 0.031(6) 0.021(7)
C3A 0.093(11) 0.116(13) 0.067(9) 0.002(9) 0.041(8) 0.052(10)
C4A 0.094(11) 0.099(11) 0.075(9) -0.031(8) 0.061(9) -0.013(8)
C5A 0.093(10) 0.084(9) 0.056(7) -0.011(7) 0.046(7) -0.013(8)
C6A 0.061(7) 0.061(7) 0.038(5) -0.002(5) 0.018(5) 0.001(6)
C1B 0.032(5) 0.044(5) 0.042(5) -0.004(4) 0.019(4) -0.004(4)
C2B 0.045(7) 0.065(8) 0.060(7) -0.007(6) 0.013(6) -0.010(6)
C3B 0.053(7) 0.082(10) 0.088(10) -0.028(9) 0.009(7) -0.023(7)
C4B 0.072(9) 0.073(9) 0.125(13) -0.035(9) 0.059(10) -0.040(8)
C5B 0.098(12) 0.047(8) 0.084(10) -0.003(7) 0.060(10) -0.019(7)
C6B 0.051(6) 0.067(7) 0.049(6) -0.003(6) 0.024(5) -0.010(6)
C1C 0.055(6) 0.025(4) 0.055(6) -0.007(4) 0.032(5) -0.009(4)
C2C 0.046(6) 0.051(6) 0.068(7) -0.009(6) 0.021(6) 0.005(5)
C3C 0.052(8) 0.050(8) 0.103(12) -0.016(8) 0.015(8) 0.013(6)
C4C 0.057(8) 0.048(7) 0.169(17) -0.038(10) 0.057(10) -0.004(6)
C5C 0.124(14) 0.084(11) 0.130(14) -0.026(10) 0.097(13) 0.009(10)
C6C 0.096(10) 0.080(9) 0.078(9) -0.009(7) 0.062(8) 0.008(8)
C1D 0.051(6) 0.031(5) 0.048(5) -0.006(4) 0.027(5) -0.003(4)
C2D 0.050(6) 0.061(7) 0.070(7) -0.006(6) 0.023(6) -0.020(5)
C3D 0.069(8) 0.071(9) 0.096(10) -0.010(8) 0.030(8) -0.035(7)
C4D 0.121(12) 0.033(6) 0.134(14) -0.018(8) 0.097(12) -0.033(7)
C5D 0.118(12) 0.045(7) 0.106(11) 0.024(7) 0.074(10) -0.001(8)
C6D 0.083(8) 0.044(6) 0.070(7) 0.015(6) 0.040(7) -0.011(6)

loop_
_atom_type_symbol
_atom_type_description
_atom_type_scat_dispersion_real
_atom_type_scat_dispersion_imag
_atom_type_scat_source
C C 0.0033 0.0016 'International Tables Vol C Tables 4.2.6.8 and 6.1.1.4'
H H 0.0000 0.0000 'International Tables Vol C Tables 4.2.6.8 and 6.1.1.4'
N N 0.0061 0.0033 'International Tables Vol C Tables 4.2.6.8 and 6.1.1.4'
O O 0.0106 0.0060 'International Tables Vol C Tables 4.2.6.8 and 6.1.1.4'
P P 0.1023 0.0942 'International Tables Vol C Tables 4.2.6.8 and 6.1.1.4'
Cl Cl 0.1484 0.1585 'International Tables Vol C Tables 4.2.6.8 and 6.1.1.4'
Re Re -1.0185 7.2310 'International Tables Vol C Tables 4.2.6.8 and 6.1.1.4'

loop_
_geom_angle_atom_site_label_1
_geom_angle_atom_site_label_2
_geom_angle_atom_site_label_3
_geom_angle
N1 Re P1 94.6(3)
N1 Re P2 91.4(3)
P1 Re P2 98.57(9)
N1 Re Cl1 107.0(3)
P1 Re Cl1 157.44(7)
P2 Re Cl1 87.50(9)
N1 Re Cl2 106.4(3)
P1 Re Cl2 83.67(9)
P2 Re Cl2 161.95(8)
Cl1 Re Cl2 84.12(9)
C1 P1 C1B 108.3(5)
C1 P1 C1A 105.4(5)
C1B P1 C1A 101.1(4)
C1 P1 Re 104.8(3)
C1B P1 Re 120.7(3)
C1A P1 Re 115.6(3)
C4 P2 C1D 104.9(5)
C4 P2 C1C 107.8(5)
C1D P2 C1C 98.6(4)
C4 P2 Re 107.3(3)
C1D P2 Re 122.5(3)
C1C P2 Re 114.7(3)
C7 O C6 115.0(10)
C3 N2 C5 109.8(7)
C3 N2 C2 110.4(7)
C5 N2 C2 109.5(7)
C2 C1 P1 113.6(7)
N2 C2 C1 113.1(7)
N2 C3 C4 112.1(8)
C3 C4 P2 111.8(7)
N2 C5 C6 117.6(7)
O C6 C5 110.0(9)
C2A C1A C6A 118.9(10)
C2A C1A P1 121.5(8)
C6A C1A P1 119.6(8)
C1A C2A C3A 120.1(12)
C4A C3A C2A 120.4(12)
C5A C4A C3A 119.4(12)
C4A C5A C6A 121.5(13)
C1A C6A C5A 119.7(11)
C2B C1B C6B 119.7(10)
C2B C1B P1 122.0(8)
C6B C1B P1 118.3(7)
C1B C2B C3B 119.4(13)
C4B C3B C2B 118.9(13)
C5B C4B C3B 121.0(12)
C4B C5B C6B 120.3(14)
C5B C6B C1B 120.7(11)
C2C C1C C6C 119.3(11)
C2C C1C P2 118.1(8)
C6C C1C P2 122.6(9)
C1C C2C C3C 119.5(12)
C4C C3C C2C 121.7(14)
C3C C4C C5C 119.9(13)
C4C C5C C6C 120.7(14)
C5C C6C C1C 118.9(15)
C2D C1D C6D 119.4(10)
C2D C1D P2 122.6(8)
C6D C1D P2 117.9(8)
C1D C2D C3D 119.6(12)
C4D C3D C2D 120.7(13)
C3D C4D C5D 119.9(11)
C4D C5D C6D 122.0(13)
C5D C6D C1D 118.4(13)

loop_
_geom_bond_atom_site_label_1
_geom_bond_atom_site_label_2
_geom_bond_distance
Re N1 1.666(7)
Re P1 2.391(3)
Re P2 2.394(2)
Re Cl1 2.422(3)
Re Cl2 2.446(2)
P1 C1 1.819(10)
P1 C1B 1.827(10)
P1 C1A 1.831(9)
P2 C4 1.817(9)
P2 C1D 1.829(9)
P2 C1C 1.845(10)
O C7 1.400(13)
O C6 1.404(13)
N2 C3 1.495(11)
N2 C5 1.496(10)
N2 C2 1.496(11)
C1 C2 1.506(14)
C3 C4 1.510(12)
C5 C6 1.512(13)
C1A C2A 1.376(15)
C1A C6A 1.388(14)
C2A C3A 1.410(18)
C3A C4A 1.37(2)
C4A C5A 1.35(2)
C5A C6A 1.402(16)
C1B C2B 1.367(15)
C1B C6B 1.385(14)
C2B C3B 1.424(18)
C3B C4B 1.38(2)
C4B C5B 1.34(2)
C5B C6B 1.379(17)
C1C C2C 1.377(15)
C1C C6C 1.401(15)
C2C C3C 1.400(17)
C3C C4C 1.32(2)
C4C C5C 1.38(2)
C5C C6C 1.39(2)
C1D C2D 1.392(15)
C1D C6D 1.398(15)
C2D C3D 1.407(17)
C3D C4D 1.35(2)
C4D C5D 1.36(2)
C5D C6D 1.397(16)
